data_8106227
loop_
_publ_author_name
'Li, Jing'
'Gou, Wei'

_publ_section_title
;
 Crystal structure of
 2-amino-4-(3,5-dibromo-4-hydroxyphenyl)-7-methyl-5-oxo-2H,5H-pyrano[4,3-b]pyran-3-carbonitrile,
 C16H10Br2N2O4
;
_journal_issue 4
_journal_name_full 'Zeitschrift f\"ur Kristallographie - New Crystal Structures'
_journal_page_first 597
_journal_page_last 598
_journal_paper_doi 10.1515/ncrs-2017-0353
_journal_volume 233
_journal_year 2018
_chemical_formula_moiety 'C16 H10 Br2 N2 O4'
_chemical_formula_sum 'C16 H10 Br2 N2 O4'
_chemical_formula_weight 454.08
_space_group_crystal_system monoclinic
_space_group_IT_number 14
_space_group_name_Hall '-P 2yn'
_space_group_name_H-M_alt 'P 1 21/n 1'
_atom_sites_solution_hydrogens geom
_cell_angle_alpha 90
_cell_angle_beta 112.258(13)
_cell_angle_gamma 90
_cell_formula_units_Z 4
_cell_length_a 12.885(9)
_cell_length_b 8.781(6)
_cell_length_c 15.692(11)
_cell_measurement_reflns_used 1294
_cell_measurement_temperature 296(2)
_cell_measurement_theta_max 21.65
_cell_measurement_theta_min 2.71
_cell_volume 1643(2)
_computing_cell_refinement 'SAINT v7.60A (Bruker, 2009)'
_computing_data_collection 'Bruker APEX2 (Bruker, 2008)'
_computing_data_reduction 'SAINT v7.60A (Bruker, 2009)'
_computing_molecular_graphics 'Olex2 (Dolomanov et al., 2009)'
_computing_publication_material 'Olex2 (Dolomanov et al., 2009)'
_computing_structure_refinement 'ShelXL (Sheldrick, 2015)'
_computing_structure_solution 'SHELXS-97 (Sheldrick, 2008)'
_diffrn_ambient_temperature 296.15
_diffrn_measured_fraction_theta_full 0.997
_diffrn_measured_fraction_theta_max 0.997
_diffrn_measurement_device_type 'Bruker APEX-II CCD'
_diffrn_measurement_method '\f and \w scans'
_diffrn_radiation_monochromator graphite
_diffrn_radiation_type MoK\a
_diffrn_radiation_wavelength 0.71073
_diffrn_reflns_av_R_equivalents 0.0686
_diffrn_reflns_av_unetI/netI 0.0879
_diffrn_reflns_Laue_measured_fraction_full 0.997
_diffrn_reflns_Laue_measured_fraction_max 0.997
_diffrn_reflns_limit_h_max 13
_diffrn_reflns_limit_h_min -15
_diffrn_reflns_limit_k_max 10
_diffrn_reflns_limit_k_min -10
_diffrn_reflns_limit_l_max 18
_diffrn_reflns_limit_l_min -15
_diffrn_reflns_number 8012
_diffrn_reflns_point_group_measured_fraction_full 0.997
_diffrn_reflns_point_group_measured_fraction_max 0.997
_diffrn_reflns_theta_full 24.992
_diffrn_reflns_theta_max 24.992
_diffrn_reflns_theta_min 1.752
_diffrn_standards_number 0
_exptl_absorpt_coefficient_mu 4.956
_exptl_absorpt_correction_T_max 0.9502
_exptl_absorpt_correction_T_min 0.9266
_exptl_absorpt_correction_type multi-scan
_exptl_absorpt_process_details SADABS
_exptl_crystal_colour yellow
_exptl_crystal_colour_primary yellow
_exptl_crystal_density_diffrn 1.835
_exptl_crystal_density_meas .
_exptl_crystal_density_method 'not measured'
_exptl_crystal_description block
_exptl_crystal_F_000 888
_exptl_crystal_size_max 0.26
_exptl_crystal_size_mid 0.21
_exptl_crystal_size_min 0.17
_refine_diff_density_max 0.971
_refine_diff_density_min -0.741
_refine_diff_density_rms 0.120
_refine_ls_extinction_coef .
_refine_ls_extinction_method none
_refine_ls_goodness_of_fit_ref 0.937
_refine_ls_hydrogen_treatment constr
_refine_ls_matrix_type full
_refine_ls_number_parameters 217
_refine_ls_number_reflns 2889
_refine_ls_number_restraints 0
_refine_ls_restrained_S_all 0.937
_refine_ls_R_factor_all 0.0976
_refine_ls_R_factor_gt 0.0526
_refine_ls_shift/su_max 0.000
_refine_ls_shift/su_mean 0.000
_refine_ls_structure_factor_coef Fsqd
_refine_ls_weighting_details 'w=1/[\s^2^(Fo^2^)+(0.0676P)^2^] where P=(Fo^2^+2Fc^2^)/3'
_refine_ls_weighting_scheme calc
_refine_ls_wR_factor_gt 0.1145
_refine_ls_wR_factor_ref 0.1284
_reflns_Friedel_coverage 0.000
_reflns_Friedel_fraction_full .
_reflns_Friedel_fraction_max .
_reflns_number_gt 1832
_reflns_number_total 2889
_reflns_threshold_expression 'I > 2\s(I)'
_cod_data_source_file suppl_ncrs-2017-0353_suppl.cif
_cod_data_source_block a
_cod_original_cell_volume 1643.2(19)
_cod_database_code 8106227
_shelx_space_group_comment
;
The symmetry employed for this shelxl refinement is uniquely defined
by the following loop, which should always be used as a source of
symmetry information in preference to the above space-group names.
They are only intended as comments.
;
_shelx_estimated_absorpt_t_max 0.486
_shelx_estimated_absorpt_t_min 0.359
_olex2_refinement_description
;
1. Fixed Uiso
 At 1.2 times of:
  All C(H) groups, All N(H,H) groups
 At 1.5 times of:
  All C(H,H,H) groups, All O(H) groups
2.a Ternary CH refined with riding coordinates:
 C7(H7)
2.b Me refined with riding coordinates:
 C15(H15A,H15B,H15C)
2.c Aromatic/amide H refined with riding coordinates:
 C4(H4), C6(H6), C16(H16)
2.d Tetrahedral OH refined with riding coordinates:
 O1(H1)
2.e X=CH2 refined with riding coordinates:
 N2(H2A,H2B)
;
_olex2_submission_special_instructions 'No special instructions were received'
_publcif_funding_html
;
;

loop_
_space_group_symop_operation_xyz
'x, y, z'
'-x+1/2, y+1/2, -z+1/2'
'-x, -y, -z'
'x-1/2, -y-1/2, z-1/2'

loop_
_atom_site_label
_atom_site_type_symbol
_atom_site_fract_x
_atom_site_fract_y
_atom_site_fract_z
_atom_site_U_iso_or_equiv
_atom_site_adp_type
_atom_site_occupancy
_atom_site_site_symmetry_order
_atom_site_calc_flag
_atom_site_refinement_flags_posn
_atom_site_refinement_flags_adp
_atom_site_refinement_flags_occupancy
_atom_site_disorder_assembly
_atom_site_disorder_group
Br1 Br 0.25726(5) 0.56893(8) 0.23751(5) 0.0502(3) Uani 1 1 d . . . . .
Br2 Br 0.62738(6) 0.88761(9) 0.48930(5) 0.0524(3) Uani 1 1 d . . . . .
O1 O 0.4205(3) 0.7010(5) 0.4265(3) 0.0521(12) Uani 1 1 d . . . . .
H1 H 0.363550 0.648687 0.409863 0.078 Uiso 1 1 calc R . . . .
O2 O 0.6831(3) 1.1530(4) 0.1428(3) 0.0383(11) Uani 1 1 d . . . . .
O3 O 0.8021(3) 0.7246(4) 0.1485(3) 0.0391(10) Uani 1 1 d . . . . .
O4 O 0.6401(4) 0.6212(5) 0.1299(4) 0.0540(13) Uani 1 1 d . . . . .
C1 C 0.3807(4) 0.7020(6) 0.2620(4) 0.0326(14) Uani 1 1 d . . . . .
C2 C 0.4419(5) 0.7442(7) 0.3521(4) 0.0328(14) Uani 1 1 d . . . . .
C3 C 0.5364(5) 0.8353(6) 0.3673(4) 0.0320(14) Uani 1 1 d . . . . .
C4 C 0.5644(5) 0.8837(6) 0.2953(4) 0.0312(14) Uani 1 1 d . . . . .
H4 H 0.627028 0.945179 0.307032 0.037 Uiso 1 1 calc R . . . .
C5 C 0.5012(5) 0.8425(6) 0.2069(4) 0.0272(13) Uani 1 1 d . . . . .
C6 C 0.4093(4) 0.7491(6) 0.1908(4) 0.0309(13) Uani 1 1 d . . . . .
H6 H 0.366612 0.718097 0.131104 0.037 Uiso 1 1 calc R . . . .
C7 C 0.5290(5) 0.9030(6) 0.1262(4) 0.0283(13) Uani 1 1 d . . . . .
H7 H 0.483606 0.846058 0.070898 0.034 Uiso 1 1 calc R . . . .
C8 C 0.4966(5) 1.0690(6) 0.1097(4) 0.0332(14) Uani 1 1 d . . . . .
C9 C 0.3824(6) 1.1106(7) 0.0858(4) 0.0367(15) Uani 1 1 d . . . . .
C10 C 0.5702(5) 1.1799(7) 0.1194(4) 0.0337(15) Uani 1 1 d . . . . .
C11 C 0.7172(5) 1.0051(6) 0.1460(4) 0.0292(13) Uani 1 1 d . . . . .
C12 C 0.6474(5) 0.8865(6) 0.1384(4) 0.0296(13) Uani 1 1 d . . . . .
C13 C 0.6918(5) 0.7390(7) 0.1384(4) 0.0369(15) Uani 1 1 d . . . . .
C14 C 0.8679(5) 0.8487(7) 0.1549(4) 0.0373(15) Uani 1 1 d . . . . .
C15 C 0.9812(5) 0.8043(8) 0.1602(5) 0.0526(19) Uani 1 1 d . . . . .
H15A H 0.985945 0.695292 0.158190 0.079 Uiso 1 1 calc R . . . .
H15B H 0.994634 0.847505 0.109105 0.079 Uiso 1 1 calc R . . . .
H15C H 1.036536 0.841206 0.216766 0.079 Uiso 1 1 calc R . . . .
C16 C 0.8294(5) 0.9864(7) 0.1556(4) 0.0365(15) Uani 1 1 d . . . . .
H16 H 0.875554 1.070665 0.162356 0.044 Uiso 1 1 calc R . . . .
N1 N 0.2918(5) 1.1447(7) 0.0677(4) 0.0608(18) Uani 1 1 d . . . . .
N2 N 0.5499(5) 1.3300(6) 0.1080(4) 0.0532(16) Uani 1 1 d . . . . .
H2A H 0.482635 1.363701 0.092646 0.064 Uiso 1 1 calc R . . . .
H2B H 0.604269 1.392442 0.116080 0.064 Uiso 1 1 calc R . . . .

loop_
_atom_site_aniso_label
_atom_site_aniso_U_11
_atom_site_aniso_U_22
_atom_site_aniso_U_33
_atom_site_aniso_U_23
_atom_site_aniso_U_13
_atom_site_aniso_U_12
Br1 0.0360(4) 0.0692(5) 0.0445(5) 0.0037(3) 0.0144(3) -0.0215(3)
Br2 0.0428(4) 0.0790(5) 0.0311(4) -0.0086(3) 0.0090(3) -0.0104(4)
O1 0.039(3) 0.085(3) 0.034(3) 0.006(2) 0.016(2) -0.017(2)
O2 0.037(3) 0.022(2) 0.054(3) 0.0012(19) 0.014(2) -0.0034(18)
O3 0.038(3) 0.031(2) 0.054(3) -0.0003(19) 0.024(2) -0.0017(19)
O4 0.057(3) 0.025(2) 0.090(4) -0.009(2) 0.039(3) -0.011(2)
C1 0.022(3) 0.035(3) 0.041(4) 0.001(3) 0.012(3) -0.002(3)
C2 0.029(3) 0.043(4) 0.036(4) 0.001(3) 0.022(3) 0.000(3)
C3 0.024(3) 0.039(3) 0.030(4) -0.006(3) 0.007(3) -0.001(3)
C4 0.032(3) 0.026(3) 0.037(4) -0.002(3) 0.015(3) -0.003(3)
C5 0.027(3) 0.025(3) 0.033(4) -0.003(2) 0.015(3) -0.002(2)
C6 0.025(3) 0.039(3) 0.029(3) 0.000(3) 0.011(3) -0.001(3)
C7 0.033(3) 0.027(3) 0.027(3) -0.002(2) 0.014(3) -0.004(3)
C8 0.040(4) 0.032(3) 0.031(4) 0.004(3) 0.018(3) 0.003(3)
C9 0.048(4) 0.037(4) 0.030(4) 0.003(3) 0.021(3) 0.001(3)
C10 0.037(4) 0.029(4) 0.035(4) -0.004(3) 0.013(3) 0.004(3)
C11 0.034(3) 0.026(3) 0.028(3) -0.002(3) 0.012(3) 0.000(3)
C12 0.032(3) 0.029(3) 0.030(3) -0.001(2) 0.015(3) -0.002(3)
C13 0.045(4) 0.032(4) 0.038(4) -0.004(3) 0.021(3) -0.007(3)
C14 0.036(4) 0.047(4) 0.029(4) 0.001(3) 0.014(3) 0.000(3)
C15 0.039(4) 0.066(5) 0.065(5) -0.002(4) 0.033(4) 0.000(3)
C16 0.032(3) 0.032(4) 0.046(4) 0.002(3) 0.016(3) -0.008(3)
N1 0.039(4) 0.087(5) 0.059(4) 0.011(3) 0.022(3) 0.021(3)
N2 0.050(3) 0.027(3) 0.084(5) -0.007(3) 0.026(3) -0.001(3)

loop_
_atom_type_symbol
_atom_type_description
_atom_type_scat_dispersion_real
_atom_type_scat_dispersion_imag
_atom_type_scat_source
C C 0.0033 0.0016 'International Tables Vol C Tables 4.2.6.8 and 6.1.1.4'
H H 0.0000 0.0000 'International Tables Vol C Tables 4.2.6.8 and 6.1.1.4'
N N 0.0061 0.0033 'International Tables Vol C Tables 4.2.6.8 and 6.1.1.4'
O O 0.0106 0.0060 'International Tables Vol C Tables 4.2.6.8 and 6.1.1.4'
Br Br -0.2901 2.4595 'International Tables Vol C Tables 4.2.6.8 and 6.1.1.4'

loop_
_geom_angle_atom_site_label_1
_geom_angle_atom_site_label_2
_geom_angle_atom_site_label_3
_geom_angle
_geom_angle_site_symmetry_1
_geom_angle_site_symmetry_3
C2 O1 H1 109.5 . .
C11 O2 C10 117.7(4) . .
C14 O3 C13 121.6(5) . .
C2 C1 Br1 118.9(4) . .
C6 C1 Br1 119.1(5) . .
C6 C1 C2 121.9(5) . .
O1 C2 C1 125.7(5) . .
O1 C2 C3 117.6(5) . .
C1 C2 C3 116.7(5) . .
C2 C3 Br2 118.6(4) . .
C4 C3 Br2 120.2(4) . .
C4 C3 C2 121.2(5) . .
C3 C4 H4 119.6 . .
C5 C4 C3 120.8(5) . .
C5 C4 H4 119.6 . .
C4 C5 C6 118.8(5) . .
C4 C5 C7 120.8(5) . .
C6 C5 C7 120.4(5) . .
C1 C6 C5 120.6(5) . .
C1 C6 H6 119.7 . .
C5 C6 H6 119.7 . .
C5 C7 H7 107.9 . .
C8 C7 C5 109.8(4) . .
C8 C7 H7 107.9 . .
C12 C7 C5 114.4(5) . .
C12 C7 H7 107.9 . .
C12 C7 C8 108.8(5) . .
C9 C8 C7 118.9(5) . .
C10 C8 C7 123.3(5) . .
C10 C8 C9 117.7(5) . .
N1 C9 C8 179.2(7) . .
C8 C10 O2 122.7(5) . .
C8 C10 N2 127.6(6) . .
N2 C10 O2 109.6(5) . .
O2 C11 C16 114.7(5) . .
C12 C11 O2 122.4(5) . .
C12 C11 C16 122.9(5) . .
C11 C12 C7 123.9(5) . .
C11 C12 C13 116.8(5) . .
C13 C12 C7 119.3(5) . .
O3 C13 C12 118.9(5) . .
O4 C13 O3 115.9(5) . .
O4 C13 C12 125.2(6) . .
O3 C14 C15 111.5(5) . .
C16 C14 O3 120.8(5) . .
C16 C14 C15 127.7(6) . .
C14 C15 H15A 109.5 . .
C14 C15 H15B 109.5 . .
C14 C15 H15C 109.5 . .
H15A C15 H15B 109.5 . .
H15A C15 H15C 109.5 . .
H15B C15 H15C 109.5 . .
C11 C16 H16 120.5 . .
C14 C16 C11 119.0(6) . .
C14 C16 H16 120.5 . .
C10 N2 H2A 120.0 . .
C10 N2 H2B 120.0 . .
H2A N2 H2B 120.0 . .

loop_
_geom_bond_atom_site_label_1
_geom_bond_atom_site_label_2
_geom_bond_distance
_geom_bond_site_symmetry_2
Br1 C1 1.892(6) .
Br2 C3 1.884(6) .
O1 H1 0.8200 .
O1 C2 1.351(6) .
O2 C10 1.379(7) .
O2 C11 1.366(7) .
O3 C13 1.375(7) .
O3 C14 1.361(7) .
O4 C13 1.210(7) .
C1 C2 1.383(8) .
C1 C6 1.366(8) .
C2 C3 1.400(7) .
C3 C4 1.377(8) .
C4 H4 0.9300 .
C4 C5 1.364(8) .
C5 C6 1.383(7) .
C5 C7 1.534(8) .
C6 H6 0.9300 .
C7 H7 0.9800 .
C7 C8 1.512(7) .
C7 C12 1.472(8) .
C8 C9 1.422(9) .
C8 C10 1.328(8) .
C9 N1 1.133(7) .
C10 N2 1.342(7) .
C11 C12 1.351(7) .
C11 C16 1.406(8) .
C12 C13 1.416(8) .
C14 C15 1.483(8) .
C14 C16 1.309(8) .
C15 H15A 0.9600 .
C15 H15B 0.9600 .
C15 H15C 0.9600 .
C16 H16 0.9300 .
N2 H2A 0.8600 .
N2 H2B 0.8600 .
